data_7123318
loop_
_publ_author_name
'Sindt, Ammon J.'
'Smith, Mark D.'
'Berens, Samuel'
'Vasenkov, Sergey'
'Bowers, Clifford'
'Shimizu, Linda S.'

_publ_section_title
;
 Single-crystal-to-single-crystal guest exchange in columnar assembled
 brominated triphenylamine bis-urea macrocycles
;
_journal_name_full 'Chemical Communications'
_journal_paper_doi 10.1039/C9CC01725A
_journal_year 2019
_chemical_formula_moiety 'C42 H36 Br2 N6 O2, 0.52(C6 H5 Br)'
_chemical_formula_sum 'C45.09 H38.58 Br2.52 N6 O2'
_chemical_formula_weight 897.51
_space_group_crystal_system monoclinic
_space_group_IT_number 14
_space_group_name_Hall '-P 2ybc'
_space_group_name_H-M_alt 'P 1 21/c 1'
_symmetry_space_group_name_Hall '-P 2ybc'
_symmetry_space_group_name_H-M 'P 1 21/c 1'
_atom_sites_solution_hydrogens mixed
_atom_sites_solution_primary dual
_audit_creation_date 2018-11-12
_audit_creation_method
;
Olex2 1.2
(compiled 2018.05.29 svn.r3508 for OlexSys, GUI svn.r5506)
;
_audit_update_record
;
2019-02-25 deposited with the CCDC.    2019-04-18 downloaded from the CCDC.
;
_cell_angle_alpha 90
_cell_angle_beta 100.019(2)
_cell_angle_gamma 90
_cell_formula_units_Z 2
_cell_length_a 15.8509(6)
_cell_length_b 4.6392(2)
_cell_length_c 26.7433(9)
_cell_measurement_reflns_used 3967
_cell_measurement_temperature 100(2)
_cell_measurement_theta_max 24.197
_cell_measurement_theta_min 2.190
_cell_volume 1936.59(13)
_computing_cell_refinement 'SAINT+ Ver. 8.38A (Bruker-AXS, 2016)'
_computing_data_collection 'Bruker APEX3 v2016.5-0 (Bruker, 2016)'
_computing_data_reduction 'SAINT+ Ver. 8.38A (Bruker-AXS, 2016)'
_computing_molecular_graphics 'Olex2 (Dolomanov et al., 2009)'
_computing_publication_material 'Olex2 (Dolomanov et al., 2009)'
_computing_structure_refinement 'XL (Sheldrick, 2008)'
_computing_structure_solution 'XT (Sheldrick, 2015)'
_diffrn_ambient_temperature 100(2)
_diffrn_detector 'Bruker PHOTON-100 area detector'
_diffrn_detector_area_resol_mean 10.4
_diffrn_detector_type 'CMOS area detector'
_diffrn_measured_fraction_theta_full 0.995
_diffrn_measured_fraction_theta_max 0.995
_diffrn_measurement_device 'three-circle diffractometer'
_diffrn_measurement_device_type 'Bruker D8 QUEST'
_diffrn_measurement_method '\w and \f scans'
_diffrn_radiation_monochromator 'mirror optics'
_diffrn_radiation_probe x-ray
_diffrn_radiation_type MoK\a
_diffrn_radiation_wavelength 0.71073
_diffrn_reflns_av_R_equivalents 0.0861
_diffrn_reflns_av_unetI/netI 0.0548
_diffrn_reflns_Laue_measured_fraction_full 0.995
_diffrn_reflns_Laue_measured_fraction_max 0.995
_diffrn_reflns_limit_h_max 18
_diffrn_reflns_limit_h_min -18
_diffrn_reflns_limit_k_max 5
_diffrn_reflns_limit_k_min -4
_diffrn_reflns_limit_l_max 30
_diffrn_reflns_limit_l_min -30
_diffrn_reflns_number 16210
_diffrn_reflns_point_group_measured_fraction_full 0.995
_diffrn_reflns_point_group_measured_fraction_max 0.995
_diffrn_reflns_theta_full 24.305
_diffrn_reflns_theta_max 24.305
_diffrn_reflns_theta_min 1.305
_diffrn_source 'microfocus sealed X-ray tube'
_diffrn_source_type 'Incoatec I\ms'
_diffrn_standards_number 0
_exptl_absorpt_coefficient_mu 2.672
_exptl_absorpt_correction_T_max 0.6191
_exptl_absorpt_correction_T_min 0.5122
_exptl_absorpt_correction_type multi-scan
_exptl_absorpt_process_details
;
SADABS-2016/2 (Bruker,2016/2) was used for absorption correction.
wR2(int) was 0.0742 before and 0.0568 after correction.
The Ratio of minimum to maximum transmission is 0.8273.
The \l/2 correction factor is Not present.
;
_exptl_crystal_colour colourless
_exptl_crystal_colour_primary colourless
_exptl_crystal_density_diffrn 1.539
_exptl_crystal_description needle
_exptl_crystal_F_000 910
_exptl_crystal_size_max 0.12
_exptl_crystal_size_mid 0.04
_exptl_crystal_size_min 0.03
_refine_diff_density_max 0.661
_refine_diff_density_min -0.416
_refine_diff_density_rms 0.089
_refine_ls_extinction_method none
_refine_ls_goodness_of_fit_ref 1.032
_refine_ls_hydrogen_treatment mixed
_refine_ls_matrix_type full
_refine_ls_number_parameters 276
_refine_ls_number_reflns 3149
_refine_ls_number_restraints 6
_refine_ls_restrained_S_all 1.032
_refine_ls_R_factor_all 0.0729
_refine_ls_R_factor_gt 0.0452
_refine_ls_shift/su_max 0.001
_refine_ls_shift/su_mean 0.000
_refine_ls_structure_factor_coef Fsqd
_refine_ls_weighting_details 'w=1/[\s^2^(Fo^2^)+(0.0408P)^2^+4.9166P] where P=(Fo^2^+2Fc^2^)/3'
_refine_ls_weighting_scheme calc
_refine_ls_wR_factor_gt 0.0971
_refine_ls_wR_factor_ref 0.1081
_reflns_Friedel_coverage 0.000
_reflns_number_gt 2323
_reflns_number_total 3149
_reflns_threshold_expression 'I > 2\s(I)'
_cod_data_source_file c9cc01725a2.cif
_cod_data_source_block brnph3dmc_br
_cod_depositor_comments
;
The following automatic conversions were performed:

'_diffrn_radiation_probe' value 'X-ray' changed to 'x-ray' according
to
/home/data/users/saulius/crontab/automatic-downloads/rss-feeds/RSC/lib/dictionaries/cif_core.dic
dictionary named 'cif_core.dic' version 2.4.2 from 2011-04-26.

Automatic conversion script
Id: cif_fix_values 4973 2017-02-22 13:04:09Z antanas 
;
_cod_database_code 7123318
_shelx_shelxl_version_number 2018/3
_shelx_space_group_comment
;
The symmetry employed for this shelxl refinement is uniquely defined
by the following loop, which should always be used as a source of
symmetry information in preference to the above space-group names.
They are only intended as comments.
;
_shelx_estimated_absorpt_t_max 0.924
_shelx_estimated_absorpt_t_min 0.740
_olex2_refinement_description
;
1. Fixed Uiso
 At 1.2 times of:
  All C(H) groups, All C(H,H) groups
2. Restrained distances
 N1-H1 = N2-H2
 0.85 with sigma of 0.02
 Br1S-C1S
 1.9 with sigma of 0.015
 C7S-Br2S
 1.9 with sigma of 0.015
 C8S-Br2S \\sim C12S-Br2S
 with sigma of 0.01
 C2S-Br1S \\sim C6S-Br1S
 with sigma of 0.01
3. Uiso/Uaniso restraints and constraints
Uiso(C1S) = Uiso(C7S) = Uiso(C6S) = Uiso(C12S) = Uiso(C11S) = Uiso(C10S) =
Uiso(C5S) = Uiso(C4S) = Uiso(C9S) = Uiso(C8S) = Uiso(C3S) = Uiso(C2S)
4. Others
 Sof(C7S)=Sof(C8S)=Sof(H8S)=Sof(C9S)=Sof(H9S)=Sof(C10S)=Sof(H10S)=Sof(C11S)=
 Sof(H11S)=Sof(C12S)=Sof(H12S)=Sof(Br2S)=FVAR(1)
 Sof(C1S)=Sof(C2S)=Sof(H2S)=Sof(C3S)=Sof(H3S)=Sof(C4S)=Sof(H4S)=Sof(C5S)=
 Sof(H5S)=Sof(C6S)=Sof(H6S)=Sof(Br1S)=FVAR(2)
5.a Secondary CH2 refined with riding coordinates:
 C2(H2A,H2B), C21(H21A,H21B)
5.b Aromatic/amide H refined with riding coordinates:
 C4(H4), C5(H5), C7(H7), C8(H8), C10(H10), C11(H11), C13(H13), C14(H14),
 C16(H16), C17(H17), C19(H19), C20(H20), C2S(H2S), C3S(H3S), C4S(H4S), C5S(H5S),
  C6S(H6S), C8S(H8S), C9S(H9S), C10S(H10S), C11S(H11S), C12S(H12S)
5.c Fitted hexagon refined as free rotating group:
 C1S(C2S,C3S,C4S,C5S,C6S), C7S(C8S,C9S,C10S,C11S,C12S)
;
_olex2_submission_special_instructions 'No special instructions were received'

loop_
_space_group_symop_operation_xyz
'x, y, z'
'-x, y+1/2, -z+1/2'
'-x, -y, -z'
'x, -y-1/2, z-1/2'

loop_
_atom_site_label
_atom_site_type_symbol
_atom_site_fract_x
_atom_site_fract_y
_atom_site_fract_z
_atom_site_U_iso_or_equiv
_atom_site_adp_type
_atom_site_occupancy
_atom_site_site_symmetry_order
_atom_site_calc_flag
_atom_site_refinement_flags_posn
_atom_site_refinement_flags_occupancy
_atom_site_disorder_assembly
_atom_site_disorder_group
Br1 Br 1.17755(3) 0.87146(12) 0.72133(2) 0.03215(18) Uani 1 1 d . . . .
O1 O 0.60034(18) 0.8777(7) 0.33825(11) 0.0239(7) Uani 1 1 d . . . .
N1 N 0.5326(2) 0.4475(8) 0.32003(14) 0.0196(9) Uani 1 1 d D . . .
H1 H 0.538(3) 0.269(5) 0.3238(18) 0.027(14) Uiso 1 1 d D . . .
N2 N 0.6723(2) 0.4596(8) 0.35937(14) 0.0173(8) Uani 1 1 d D . . .
H2 H 0.670(3) 0.283(4) 0.3566(18) 0.022(14) Uiso 1 1 d D . . .
N3 N 0.8240(2) 0.6727(9) 0.59603(13) 0.0243(9) Uani 1 1 d . . . .
C1 C 0.6016(3) 0.6105(10) 0.33904(15) 0.0170(10) Uani 1 1 d . . . .
C2 C 0.7538(3) 0.5970(10) 0.37818(16) 0.0210(10) Uani 1 1 d . . . .
H2A H 0.753314 0.792979 0.363484 0.025 Uiso 1 1 calc R . . .
H2B H 0.799779 0.486289 0.366118 0.025 Uiso 1 1 calc R . . .
C3 C 0.7750(2) 0.6204(10) 0.43550(15) 0.0171(9) Uani 1 1 d . . . .
C4 C 0.8496(3) 0.5102(10) 0.46313(17) 0.0230(11) Uani 1 1 d . . . .
H4 H 0.889654 0.418202 0.445831 0.028 Uiso 1 1 calc R . . .
C5 C 0.8674(3) 0.5309(11) 0.51589(17) 0.0250(11) Uani 1 1 d . . . .
H5 H 0.919542 0.455500 0.534052 0.030 Uiso 1 1 calc R . . .
C6 C 0.8092(3) 0.6613(10) 0.54208(16) 0.0208(10) Uani 1 1 d . . . .
C7 C 0.7351(3) 0.7776(11) 0.51443(17) 0.0265(12) Uani 1 1 d . . . .
H7 H 0.695394 0.872576 0.531607 0.032 Uiso 1 1 calc R . . .
C8 C 0.7184(3) 0.7574(10) 0.46237(17) 0.0256(11) Uani 1 1 d . . . .
H8 H 0.667093 0.838610 0.444216 0.031 Uiso 1 1 calc R . . .
C9 C 0.9078(3) 0.7102(10) 0.62379(16) 0.0209(11) Uani 1 1 d . . . .
C10 C 0.9650(3) 0.8980(11) 0.60676(17) 0.0298(11) Uani 1 1 d . . . .
H10 H 0.948692 0.996545 0.575437 0.036 Uiso 1 1 calc R . . .
C11 C 1.0454(3) 0.9420(11) 0.63504(17) 0.0290(12) Uani 1 1 d . . . .
H11 H 1.084033 1.071581 0.623306 0.035 Uiso 1 1 calc R . . .
C12 C 1.0696(3) 0.7979(10) 0.68040(16) 0.0211(11) Uani 1 1 d . . . .
C13 C 1.0151(3) 0.6039(11) 0.69677(16) 0.0243(11) Uani 1 1 d . . . .
H13 H 1.032600 0.500629 0.727500 0.029 Uiso 1 1 calc R . . .
C14 C 0.9347(3) 0.5590(10) 0.66847(17) 0.0253(12) Uani 1 1 d . . . .
H14 H 0.897342 0.422828 0.679721 0.030 Uiso 1 1 calc R . . .
C15 C 0.7552(3) 0.6183(10) 0.62238(16) 0.0209(10) Uani 1 1 d . . . .
C16 C 0.7483(3) 0.7712(11) 0.66584(17) 0.0257(11) Uani 1 1 d . . . .
H16 H 0.788823 0.917398 0.677752 0.031 Uiso 1 1 calc R . . .
C17 C 0.6816(3) 0.7102(11) 0.69225(17) 0.0245(11) Uani 1 1 d . . . .
H17 H 0.678208 0.814043 0.722460 0.029 Uiso 1 1 calc R . . .
C18 C 0.6207(3) 0.5042(10) 0.67571(16) 0.0186(10) Uani 1 1 d . . . .
C19 C 0.6284(4) 0.3593(12) 0.6317(2) 0.0417(14) Uani 1 1 d . . . .
H19 H 0.587036 0.216768 0.619245 0.050 Uiso 1 1 calc R . . .
C20 C 0.6940(4) 0.4135(12) 0.6051(2) 0.0413(14) Uani 1 1 d . . . .
H20 H 0.696934 0.309368 0.574908 0.050 Uiso 1 1 calc R . . .
C21 C 0.5494(3) 0.4372(10) 0.70386(16) 0.0219(11) Uani 1 1 d . . . .
H21A H 0.544375 0.225328 0.706726 0.026 Uiso 1 1 calc R . . .
H21B H 0.563960 0.516280 0.738678 0.026 Uiso 1 1 calc R . . .
C1S C 0.5011(18) 0.552(3) 0.5009(7) 0.032(3) Uiso 0.187(2) 1 d D P A -1
C2S C 0.4860(15) 0.379(3) 0.5408(6) 0.032(3) Uiso 0.187(2) 1 d DG P A -1
H2S H 0.473544 0.464400 0.570988 0.038 Uiso 0.187(2) 1 calc R P A -1
C3S C 0.4890(19) 0.080(3) 0.5367(7) 0.032(3) Uiso 0.187(2) 1 d G P A -1
H3S H 0.478698 -0.037809 0.563956 0.038 Uiso 0.187(2) 1 calc R P A -1
C4S C 0.507(2) -0.045(3) 0.4925(8) 0.032(3) Uiso 0.187(2) 1 d G P A -1
H4S H 0.509298 -0.248797 0.489669 0.038 Uiso 0.187(2) 1 calc R P A -1
C5S C 0.5223(17) 0.128(3) 0.4526(7) 0.032(3) Uiso 0.187(2) 1 d G P A -1
H5S H 0.534745 0.042422 0.422413 0.038 Uiso 0.187(2) 1 calc R P A -1
C6S C 0.5193(16) 0.426(3) 0.4567(7) 0.032(3) Uiso 0.187(2) 1 d DG P A -1
H6S H 0.529592 0.544632 0.429444 0.038 Uiso 0.187(2) 1 calc R P A -1
Br1S Br 0.496(3) 0.960(4) 0.5065(12) 0.083(7) Uani 0.187(2) 1 d D P A -1
C7S C 0.494(4) 0.344(4) 0.5206(11) 0.032(3) Uiso 0.071(2) 1 d D P B -2
C8S C 0.482(4) 0.095(4) 0.5477(15) 0.032(3) Uiso 0.071(2) 1 d DG P B -2
H8S H 0.469843 0.108975 0.581035 0.038 Uiso 0.071(2) 1 calc R P B -2
C9S C 0.490(5) -0.173(4) 0.5258(19) 0.032(3) Uiso 0.071(2) 1 d G P B -2
H9S H 0.482053 -0.343563 0.544314 0.038 Uiso 0.071(2) 1 calc R P B -2
C10S C 0.508(4) -0.193(6) 0.4770(19) 0.032(3) Uiso 0.071(2) 1 d G P B -2
H10S H 0.513011 -0.376983 0.462090 0.038 Uiso 0.071(2) 1 calc R P B -2
C11S C 0.519(4) 0.056(7) 0.4500(15) 0.032(3) Uiso 0.071(2) 1 d G P B -2
H11S H 0.531759 0.042135 0.416588 0.038 Uiso 0.071(2) 1 calc R P B -2
C12S C 0.512(4) 0.325(6) 0.4718(12) 0.032(3) Uiso 0.071(2) 1 d DG P B -2
H12S H 0.519548 0.494677 0.453308 0.038 Uiso 0.071(2) 1 calc R P B -2
Br2S Br 0.4802(9) 0.713(3) 0.5497(4) 0.070(4) Uani 0.071(2) 1 d D P B -2

loop_
_atom_site_aniso_label
_atom_site_aniso_U_11
_atom_site_aniso_U_22
_atom_site_aniso_U_33
_atom_site_aniso_U_23
_atom_site_aniso_U_13
_atom_site_aniso_U_12
Br1 0.0284(3) 0.0520(3) 0.0167(2) -0.0069(3) 0.00573(18) -0.0104(3)
O1 0.0221(16) 0.0162(19) 0.0313(18) 0.0022(16) -0.0012(13) -0.0008(14)
N1 0.0165(19) 0.019(2) 0.022(2) -0.0009(17) 0.0002(16) -0.0019(17)
N2 0.0158(19) 0.018(2) 0.017(2) -0.0022(16) -0.0003(15) -0.0002(16)
N3 0.0165(19) 0.043(3) 0.0139(19) -0.0007(18) 0.0044(15) 0.0005(18)
C1 0.015(2) 0.024(3) 0.012(2) -0.001(2) 0.0033(17) -0.002(2)
C2 0.015(2) 0.028(3) 0.020(2) -0.002(2) 0.0032(18) -0.003(2)
C3 0.011(2) 0.021(2) 0.019(2) 0.001(2) 0.0025(17) -0.004(2)
C4 0.021(2) 0.029(3) 0.021(3) 0.004(2) 0.007(2) 0.006(2)
C5 0.019(2) 0.035(3) 0.019(2) 0.006(2) -0.0008(19) 0.007(2)
C6 0.018(2) 0.027(3) 0.019(2) 0.001(2) 0.0069(19) -0.001(2)
C7 0.021(2) 0.036(3) 0.023(3) -0.010(2) 0.006(2) 0.007(2)
C8 0.022(2) 0.030(3) 0.022(3) -0.009(2) -0.005(2) 0.007(2)
C9 0.021(2) 0.027(3) 0.016(2) -0.005(2) 0.0061(19) 0.006(2)
C10 0.039(3) 0.030(3) 0.019(2) 0.003(2) 0.002(2) -0.006(2)
C11 0.036(3) 0.030(3) 0.023(3) 0.003(2) 0.010(2) -0.009(2)
C12 0.018(2) 0.031(3) 0.015(2) -0.009(2) 0.0055(19) 0.001(2)
C13 0.023(2) 0.034(3) 0.017(2) 0.006(2) 0.0079(19) 0.002(2)
C14 0.017(2) 0.037(3) 0.025(3) 0.011(2) 0.010(2) 0.002(2)
C15 0.018(2) 0.027(3) 0.018(2) 0.002(2) 0.0042(18) 0.005(2)
C16 0.013(2) 0.042(3) 0.021(3) -0.006(2) 0.0002(19) -0.009(2)
C17 0.014(2) 0.040(3) 0.019(2) -0.010(2) 0.0018(19) 0.002(2)
C18 0.017(2) 0.021(2) 0.018(2) 0.003(2) 0.0031(19) 0.007(2)
C19 0.052(3) 0.041(3) 0.036(3) -0.017(3) 0.021(3) -0.027(3)
C20 0.060(4) 0.037(3) 0.032(3) -0.019(3) 0.025(3) -0.020(3)
C21 0.020(2) 0.027(3) 0.017(2) 0.001(2) -0.0006(19) 0.001(2)
Br1S 0.024(6) 0.137(11) 0.085(15) -0.064(10) 0.003(9) 0.008(11)
Br2S 0.072(8) 0.063(9) 0.073(8) -0.004(7) 0.002(6) 0.006(6)

loop_
_atom_type_symbol
_atom_type_description
_atom_type_scat_dispersion_real
_atom_type_scat_dispersion_imag
_atom_type_scat_source
C C 0.0033 0.0016 'International Tables Vol C Tables 4.2.6.8 and 6.1.1.4'
H H 0.0000 0.0000 'International Tables Vol C Tables 4.2.6.8 and 6.1.1.4'
Br Br -0.2901 2.4595 'International Tables Vol C Tables 4.2.6.8 and 6.1.1.4'
N N 0.0061 0.0033 'International Tables Vol C Tables 4.2.6.8 and 6.1.1.4'
O O 0.0106 0.0060 'International Tables Vol C Tables 4.2.6.8 and 6.1.1.4'

loop_
_geom_angle_atom_site_label_1
_geom_angle_atom_site_label_2
_geom_angle_atom_site_label_3
_geom_angle
_geom_angle_site_symmetry_1
_geom_angle_site_symmetry_3
C1 N1 H1 117(3) . .
C1 N1 C21 124.3(4) . 3_666
C21 N1 H1 119(3) 3_666 .
C1 N2 H2 117(3) . .
C1 N2 C2 122.6(4) . .
C2 N2 H2 119(3) . .
C9 N3 C6 120.8(3) . .
C9 N3 C15 119.6(3) . .
C15 N3 C6 119.4(3) . .
O1 C1 N1 122.9(4) . .
O1 C1 N2 122.3(4) . .
N2 C1 N1 114.9(4) . .
N2 C2 H2A 108.7 . .
N2 C2 H2B 108.7 . .
N2 C2 C3 114.2(3) . .
H2A C2 H2B 107.6 . .
C3 C2 H2A 108.7 . .
C3 C2 H2B 108.7 . .
C4 C3 C2 122.3(4) . .
C4 C3 C8 117.4(4) . .
C8 C3 C2 120.3(4) . .
C3 C4 H4 119.3 . .
C3 C4 C5 121.4(4) . .
C5 C4 H4 119.3 . .
C4 C5 H5 119.8 . .
C6 C5 C4 120.3(4) . .
C6 C5 H5 119.8 . .
C5 C6 N3 121.3(4) . .
C7 C6 N3 120.2(4) . .
C7 C6 C5 118.4(4) . .
C6 C7 H7 119.6 . .
C8 C7 C6 120.7(4) . .
C8 C7 H7 119.6 . .
C3 C8 H8 119.2 . .
C7 C8 C3 121.7(4) . .
C7 C8 H8 119.2 . .
C10 C9 N3 120.8(4) . .
C14 C9 N3 120.7(4) . .
C14 C9 C10 118.6(4) . .
C9 C10 H10 119.8 . .
C11 C10 C9 120.4(4) . .
C11 C10 H10 119.8 . .
C10 C11 H11 120.0 . .
C10 C11 C12 120.0(4) . .
C12 C11 H11 120.0 . .
C11 C12 Br1 120.4(3) . .
C13 C12 Br1 119.3(3) . .
C13 C12 C11 120.3(4) . .
C12 C13 H13 120.1 . .
C12 C13 C14 119.8(4) . .
C14 C13 H13 120.1 . .
C9 C14 H14 119.6 . .
C13 C14 C9 120.8(4) . .
C13 C14 H14 119.6 . .
C16 C15 N3 120.3(4) . .
C20 C15 N3 120.9(4) . .
C20 C15 C16 118.8(4) . .
C15 C16 H16 120.1 . .
C15 C16 C17 119.8(4) . .
C17 C16 H16 120.1 . .
C16 C17 H17 119.1 . .
C18 C17 C16 121.9(4) . .
C18 C17 H17 119.1 . .
C17 C18 C19 116.9(4) . .
C17 C18 C21 122.1(4) . .
C19 C18 C21 121.0(4) . .
C18 C19 H19 118.8 . .
C18 C19 C20 122.5(5) . .
C20 C19 H19 118.8 . .
C15 C20 C19 120.1(5) . .
C15 C20 H20 119.9 . .
C19 C20 H20 119.9 . .
N1 C21 C18 113.6(4) 3_666 .
N1 C21 H21A 108.8 3_666 .
N1 C21 H21B 108.8 3_666 .
C18 C21 H21A 108.8 . .
C18 C21 H21B 108.8 . .
H21A C21 H21B 107.7 . .
C2S C1S C6S 120.0 . .
C2S C1S Br1S 120.0(4) . .
C6S C1S Br1S 120.0(4) . .
C1S C2S H2S 120.0 . .
C3S C2S C1S 120.0 . .
C3S C2S H2S 120.0 . .
C2S C3S H3S 120.0 . .
C2S C3S C4S 120.0 . .
C4S C3S H3S 120.0 . .
C3S C4S H4S 120.0 . .
C5S C4S C3S 120.0 . .
C5S C4S H4S 120.0 . .
C4S C5S H5S 120.0 . .
C4S C5S C6S 120.0 . .
C6S C5S H5S 120.0 . .
C1S C6S H6S 120.0 . .
C5S C6S C1S 120.0 . .
C5S C6S H6S 120.0 . .
C8S C7S C12S 120.0 . .
C8S C7S Br2S 120.0(4) . .
C12S C7S Br2S 119.9(4) . .
C7S C8S H8S 120.0 . .
C7S C8S C9S 120.0 . .
C9S C8S H8S 120.0 . .
C8S C9S H9S 120.0 . .
C8S C9S C10S 120.0 . .
C10S C9S H9S 120.0 . .
C9S C10S H10S 120.0 . .
C11S C10S C9S 120.0 . .
C11S C10S H10S 120.0 . .
C10S C11S H11S 120.0 . .
C12S C11S C10S 120.0 . .
C12S C11S H11S 120.0 . .
C7S C12S H12S 120.0 . .
C11S C12S C7S 120.0 . .
C11S C12S H12S 120.0 . .

loop_
_geom_bond_atom_site_label_1
_geom_bond_atom_site_label_2
_geom_bond_distance
_geom_bond_site_symmetry_2
Br1 C12 1.895(4) .
O1 C1 1.240(5) .
N1 H1 0.837(19) .
N1 C1 1.353(6) .
N1 C21 1.448(5) 3_666
N2 H2 0.82(2) .
N2 C1 1.353(6) .
N2 C2 1.450(5) .
N3 C6 1.422(5) .
N3 C9 1.414(5) .
N3 C15 1.421(5) .
C2 H2A 0.9900 .
C2 H2B 0.9900 .
C2 C3 1.515(6) .
C3 C4 1.378(6) .
C3 C8 1.396(6) .
C4 H4 0.9500 .
C4 C5 1.393(6) .
C5 H5 0.9500 .
C5 C6 1.390(6) .
C6 C7 1.383(6) .
C7 H7 0.9500 .
C7 C8 1.374(6) .
C8 H8 0.9500 .
C9 C10 1.390(7) .
C9 C14 1.387(6) .
C10 H10 0.9500 .
C10 C11 1.378(7) .
C11 H11 0.9500 .
C11 C12 1.380(6) .
C12 C13 1.371(6) .
C13 H13 0.9500 .
C13 C14 1.380(6) .
C14 H14 0.9500 .
C15 C16 1.382(6) .
C15 C20 1.379(7) .
C16 H16 0.9500 .
C16 C17 1.399(6) .
C17 H17 0.9500 .
C17 C18 1.375(6) .
C18 C19 1.379(7) .
C18 C21 1.496(6) .
C19 H19 0.9500 .
C19 C20 1.381(7) .
C20 H20 0.9500 .
C21 H21A 0.9900 .
C21 H21B 0.9900 .
C1S C2S 1.3900 .
C1S C6S 1.3900 .
C1S Br1S 1.901(15) .
C2S H2S 0.9500 .
C2S C3S 1.3900 .
C3S H3S 0.9500 .
C3S C4S 1.3900 .
C4S H4S 0.9500 .
C4S C5S 1.3900 .
C5S H5S 0.9500 .
C5S C6S 1.3900 .
C6S H6S 0.9500 .
C7S C8S 1.3900 .
C7S C12S 1.3900 .
C7S Br2S 1.906(15) .
C8S H8S 0.9500 .
C8S C9S 1.3900 .
C9S H9S 0.9500 .
C9S C10S 1.3900 .
C10S H10S 0.9500 .
C10S C11S 1.3900 .
C11S H11S 0.9500 .
C11S C12S 1.3900 .
C12S H12S 0.9500 .

loop_
_geom_hbond_atom_site_label_D
_geom_hbond_atom_site_label_H
_geom_hbond_atom_site_label_A
_geom_hbond_distance_DH
_geom_hbond_distance_HA
_geom_hbond_distance_DA
_geom_hbond_angle_DHA
_geom_hbond_site_symmetry_A
_geom_hbond_publ_flag
N1 H1 O1 0.837(19) 2.07(3) 2.863(5) 158(5) 1_545 yes
N2 H2 O1 0.82(2) 2.19(3) 2.947(5) 152(4) 1_545 yes

loop_
_geom_torsion_atom_site_label_1
_geom_torsion_atom_site_label_2
_geom_torsion_atom_site_label_3
_geom_torsion_atom_site_label_4
_geom_torsion
_geom_torsion_site_symmetry_1
_geom_torsion_site_symmetry_4
Br1 C12 C13 C14 176.9(3) . .
N2 C2 C3 C4 124.2(5) . .
N2 C2 C3 C8 -55.9(6) . .
N3 C6 C7 C8 -177.3(5) . .
N3 C9 C10 C11 177.4(4) . .
N3 C9 C14 C13 -177.3(4) . .
N3 C15 C16 C17 -178.2(4) . .
N3 C15 C20 C19 178.7(5) . .
C1 N2 C2 C3 102.9(5) . .
C2 N2 C1 O1 -4.9(6) . .
C2 N2 C1 N1 175.4(4) . .
C2 C3 C4 C5 -179.2(4) . .
C2 C3 C8 C7 178.8(4) . .
C3 C4 C5 C6 0.8(7) . .
C4 C3 C8 C7 -1.2(7) . .
C4 C5 C6 N3 177.0(4) . .
C4 C5 C6 C7 -2.2(7) . .
C5 C6 C7 C8 1.8(7) . .
C6 N3 C9 C10 39.7(6) . .
C6 N3 C9 C14 -140.0(5) . .
C6 N3 C15 C16 -143.1(5) . .
C6 N3 C15 C20 36.7(7) . .
C6 C7 C8 C3 -0.1(8) . .
C8 C3 C4 C5 0.9(7) . .
C9 N3 C6 C5 36.1(7) . .
C9 N3 C6 C7 -144.8(5) . .
C9 N3 C15 C16 42.9(6) . .
C9 N3 C15 C20 -137.3(5) . .
C9 C10 C11 C12 0.4(7) . .
C10 C9 C14 C13 3.1(7) . .
C10 C11 C12 Br1 -176.7(4) . .
C10 C11 C12 C13 2.1(7) . .
C11 C12 C13 C14 -1.9(7) . .
C12 C13 C14 C9 -0.7(7) . .
C14 C9 C10 C11 -2.9(7) . .
C15 N3 C6 C5 -137.8(5) . .
C15 N3 C6 C7 41.3(6) . .
C15 N3 C9 C10 -146.4(5) . .
C15 N3 C9 C14 33.9(6) . .
C15 C16 C17 C18 -1.3(7) . .
C16 C15 C20 C19 -1.4(8) . .
C16 C17 C18 C19 0.1(7) . .
C16 C17 C18 C21 179.8(4) . .
C17 C18 C19 C20 0.5(8) . .
C17 C18 C21 N1 104.8(5) . 3_666
C18 C19 C20 C15 0.2(9) . .
C19 C18 C21 N1 -75.5(6) . 3_666
C20 C15 C16 C17 1.9(7) . .
C21 N1 C1 O1 0.9(7) 3_666 .
C21 N1 C1 N2 -179.4(4) 3_666 .
C21 C18 C19 C20 -179.2(5) . .
C1S C2S C3S C4S 0.0 . .
C2S C1S C6S C5S 0.0 . .
C2S C3S C4S C5S 0.0 . .
C3S C4S C5S C6S 0.0 . .
C4S C5S C6S C1S 0.0 . .
C6S C1S C2S C3S 0.0 . .
Br1S C1S C2S C3S 180(3) . .
Br1S C1S C6S C5S -180(3) . .
C7S C8S C9S C10S 0.0 . .
C8S C7S C12S C11S 0.0 . .
C8S C9S C10S C11S 0.0 . .
C9S C10S C11S C12S 0.0 . .
C10S C11S C12S C7S 0.0 . .
C12S C7S C8S C9S 0.0 . .
Br2S C7S C8S C9S 178(4) . .
Br2S C7S C12S C11S -178(4) . .
